data_1576378
loop_
_publ_author_name
'Wieprecht, Nele'
'Krummenacher, Ivo'
'W\"ust, Leonie'
'Michel, Maximilian'
'Neder, Marco'
'H\"afner, Andreas'
'Karg, Jordan'
'Braunschweig, Holger'

_publ_section_title
;
 Boraindenes as versatile precursors to benzannulated boron heterocycles
;
_journal_name_full 'Chemical Science'
_journal_paper_doi 10.1039/D5SC08526H
_journal_year 2025
_chemical_formula_moiety 'C30 H25 B'
_chemical_formula_sum 'C30 H25 B'
_chemical_formula_weight 396.31
_space_group_crystal_system triclinic
_space_group_IT_number 2
_space_group_name_Hall '-P 1'
_space_group_name_H-M_alt 'P -1'
_atom_sites_solution_hydrogens geom
_atom_sites_solution_primary dual
_atom_sites_solution_secondary difmap
_audit_creation_date 2025-05-27
_audit_creation_method 'CIF-fill 1.6h (K.Radacki, 2005-25)'
_audit_update_record
;
2025-11-03 deposited with the CCDC.	2025-12-01 downloaded from the CCDC.
;
_cell_angle_alpha 108.810(2)
_cell_angle_beta 93.158(2)
_cell_angle_gamma 100.928(2)
_cell_formula_units_Z 4
_cell_length_a 10.3483(2)
_cell_length_b 14.6643(5)
_cell_length_c 15.6980(3)
_cell_measurement_reflns_used 11418
_cell_measurement_temperature 100(2)
_cell_measurement_theta_max 73.9290
_cell_measurement_theta_min 2.9620
_cell_volume 2196.69(10)
_computing_cell_refinement 'CrysAlisPro 1.171.41.112a (Rigaku OD, 2021)'
_computing_data_collection 'CrysAlisPro 1.171.41.112a (Rigaku OD, 2021)'
_computing_data_reduction 'CrysAlisPro 1.171.41.112a (Rigaku OD, 2021)'
_computing_molecular_graphics 'ShelXLe (Huebschle et all, 2011)'
_computing_publication_material 'SHELXL-2019/2 (Sheldrick, 2019)'
_computing_structure_refinement 'SHELXL-2019/2 (Sheldrick, 2019)'
_computing_structure_solution 'SHELXT 2014/5 (Sheldrick, 2014)''
_diffrn_ambient_environment N~2~
_diffrn_ambient_temperature 100(2)
_diffrn_detector HPA
_diffrn_detector_area_resol_mean 10.0
_diffrn_detector_type 'HyPix Arc150'
_diffrn_measured_fraction_theta_full 0.994
_diffrn_measured_fraction_theta_max 0.944
_diffrn_measurement_details
;
 
 List of Runs (angles in degrees, time in seconds):
 --------------------------------------------------------------------------
  1  \w     29.00  61.00   0.50    0.75    --   77.00-112.00-120.00   64
  2  \w     29.00  64.00   0.50    0.75    --   71.51 -95.00-150.00   70
  3  \w     34.00  93.00   0.50    0.75    --   77.00-112.00-180.00  118
  4  \w     33.00  58.00   0.50    0.75    --   71.51 -95.00-120.00   50
  5  \w     17.00  57.00   0.50    0.75    --   58.82 -95.00 -60.00   80
  6  \w     36.00  62.00   0.50    0.75    --   71.51 -95.00 -30.00   52
  7  \w     30.00  93.00   0.50    0.75    --   77.00-112.00   0.00  126
  8  \w     42.00  92.00   0.50    0.75    --   84.80 -95.00 -90.00  100
  9  \w     44.00  93.00   0.50    0.75    --   77.00-112.00  90.00   98
 10  \w     18.00  45.00   0.50    0.75    --   58.82 -95.00 120.00   54
 11  \w     20.00  55.00   0.50    0.75    --   58.82 -95.00 150.00   70
 12  \w     53.00  92.00   0.50    0.75    --   84.80 -95.00 150.00   78
 13  \w     42.00  67.00   0.50    0.75    --   84.80 -95.00 120.00   50
 14  \w     42.00  67.00   0.50    0.75    --   84.80 -95.00   0.00   50
 15  \w     48.00  91.00   0.50    0.75    --   84.80 -95.00  30.00   86
 16  \w     65.00  90.00   0.50    0.75    --   84.80 -95.00  60.00   50
 17  \w     46.00  92.00   0.50    0.75    --   84.80 -95.00  90.00   92
 18  \w     67.00  92.00   0.50    0.75    --   84.80 -95.00 -30.00   50
 19  \w     66.00  91.00   0.50    0.75    --   84.80 -95.00 -60.00   50
 20  \w     65.00  92.00   0.50    0.75    --   84.80 -95.00-120.00   54
 21  \w     65.00  92.00   0.50    0.75    --   84.80 -95.00-150.00   54
 22  \w     48.00  92.00   0.50    0.75    --   84.80 -95.00-180.00   88
 23  \w     49.00  74.00   0.50    0.75    --   58.82  15.00-121.00   50
 24  \w     56.00  81.00   0.50    0.75    --   71.51  15.00-121.00   50
 25  \w     42.00  96.00   0.50    0.75    --   77.00  15.00-121.00  108
 26  \w     62.00 135.00   0.50    0.75    --   84.80  15.00-121.00  146
 27  \w     48.00 108.00   0.50    0.75    --   58.82  15.00 -60.00  120
 28  \w     45.00 126.00   0.50    0.75    --   77.00  15.00 -30.00  162
 29  \w     52.00 125.00   0.50    0.75    --   84.80  15.00  30.00  146
 30  \w     55.00 103.00   0.50    0.75    --   58.82  15.00   0.00   96
 31  \w    -78.00 -52.00   0.50    0.75    --  -60.42 -15.00  68.00   52
 32  \w    -63.00 -34.00   0.50    0.75    --  -69.91 -15.00  68.00   58
 33  \w   -111.00 -43.00   0.50    0.75    --  -76.44 -15.00  68.00  136
 34  \w   -114.00 -88.00   0.50    0.75    --  -69.91 -15.00  68.00   52
 35  \w   -127.00 -43.00   0.50    0.75    --  -76.44 -15.00   0.00  168
 36  \w    -64.00 -29.00   0.50    0.75    --  -76.44 112.00 -30.00   70
 37  \w    -54.00 -22.00   0.50    0.75    --  -69.91 126.00  30.00   64
 38  \w    -66.00 -33.00   0.50    0.75    --  -69.91 126.00   0.00   66
 39  \w    -47.00 -17.00   0.50    0.75    --  -60.42 126.00 -60.00   60
 40  \w    -97.00 -45.00   0.50    0.75    --  -79.50 117.00-123.12  104
;
_diffrn_measurement_device 'four-circle diffractometer'
_diffrn_measurement_device_type 'Rigaku XtaLAB Synergy-R'
_diffrn_measurement_method '\w scans'
_diffrn_orient_matrix_type
;
 CrysAlisPro convention (1999,Acta A55,543-557)
;
_diffrn_orient_matrix_UB_11 0.1443957000
_diffrn_orient_matrix_UB_12 -0.0078478000
_diffrn_orient_matrix_UB_13 0.0190120000
_diffrn_orient_matrix_UB_21 0.0499657000
_diffrn_orient_matrix_UB_22 0.1016932000
_diffrn_orient_matrix_UB_23 -0.0095165000
_diffrn_orient_matrix_UB_31 -0.0026694000
_diffrn_orient_matrix_UB_32 0.0503655000
_diffrn_orient_matrix_UB_33 0.1023082000
_diffrn_radiation_monochromator 'multi-layer mirror'
_diffrn_radiation_probe x-ray
_diffrn_radiation_type CuK\a
_diffrn_radiation_wavelength 1.54184
_diffrn_radiation_xray_symbol K-L~2,3~
_diffrn_reflns_av_R_equivalents 0.0485
_diffrn_reflns_av_unetI/netI 0.0463
_diffrn_reflns_Laue_measured_fraction_full 0.994
_diffrn_reflns_Laue_measured_fraction_max 0.944
_diffrn_reflns_limit_h_max 12
_diffrn_reflns_limit_h_min -12
_diffrn_reflns_limit_k_max 17
_diffrn_reflns_limit_k_min -17
_diffrn_reflns_limit_l_max 19
_diffrn_reflns_limit_l_min -15
_diffrn_reflns_number 30369
_diffrn_reflns_point_group_measured_fraction_full 0.994
_diffrn_reflns_point_group_measured_fraction_max 0.944
_diffrn_reflns_theta_full 67.684
_diffrn_reflns_theta_max 75.380
_diffrn_reflns_theta_min 2.997
_diffrn_source 'rotating-anode X-ray tube'
_diffrn_source_type 'PhotonJet-R X-ray Source'
_exptl_absorpt_coefficient_mu 0.502
_exptl_absorpt_correction_T_max 1.000
_exptl_absorpt_correction_T_min 0.703
_exptl_absorpt_correction_type gaussian
_exptl_absorpt_process_details
;
 CrysAlisPro 1.171.41.112a (Rigaku Oxford Diffraction, 2021) Numerical 
 absorption correction based on gaussian integration over a multifaceted 
 crystal model Empirical absorption correction using spherical harmonics, 
 implemented in SCALE3 ABSPACK scaling algorithm.
;
_exptl_crystal_colour 'clear light colourless'
_exptl_crystal_density_diffrn 1.198
_exptl_crystal_description needle
_exptl_crystal_F_000 840
_exptl_crystal_preparation
;
 For data collection the crystal was immersed in a film of perfluoropolyether 
 oil, mounted on a polyimide loop and transferred to stream of cold nitrogen 
 (Oxford Cryostream 800).
;
_exptl_crystal_size_max 0.210
_exptl_crystal_size_mid 0.080
_exptl_crystal_size_min 0.060
_refine_diff_density_max 0.422
_refine_diff_density_min -0.295
_refine_diff_density_rms 0.072
_refine_ls_extinction_method none
_refine_ls_goodness_of_fit_ref 1.037
_refine_ls_hydrogen_treatment constr
_refine_ls_matrix_type full
_refine_ls_number_parameters 594
_refine_ls_number_reflns 8574
_refine_ls_number_restraints 252
_refine_ls_restrained_S_all 1.027
_refine_ls_R_factor_all 0.0802
_refine_ls_R_factor_gt 0.0612
_refine_ls_shift/su_max 0.000
_refine_ls_shift/su_mean 0.000
_refine_ls_structure_factor_coef Fsqd
_refine_ls_weighting_details
;
 w=1/[\s^2^(Fo^2^)+(0.1175P)^2^+0.3838P] where P=(Fo^2^+2Fc^2^)/3
;
_refine_ls_weighting_scheme calc
_refine_ls_wR_factor_gt 0.1721
_refine_ls_wR_factor_ref 0.1864
_reflns_Friedel_coverage 0.000
_reflns_number_gt 6483
_reflns_number_total 8574
_reflns_threshold_expression 'I > 2\s(I)'
_cod_data_source_file d5sc08526h2.cif
_cod_data_source_block 6PhMe
_cod_database_code 1576378
_shelx_shelxl_version_number 2019/2
_shelx_space_group_comment
;
 The symmetry employed for this shelxl refinement is uniquely defined by the 
 following loop, which should always be used as a source of symmetry 
 information in preference to the above space-group names. They are only 
 intended as comments.
;
_shelx_estimated_absorpt_t_min 0.902
_shelx_estimated_absorpt_t_max 0.971

loop_
_space_group_symop_operation_xyz
'x, y, z'
'-x, -y, -z'

loop_
_atom_site_label
_atom_site_type_symbol
_atom_site_fract_x
_atom_site_fract_y
_atom_site_fract_z
_atom_site_U_iso_or_equiv
_atom_site_adp_type
_atom_site_occupancy
_atom_site_site_symmetry_order
_atom_site_calc_flag
_atom_site_refinement_flags_posn
_atom_site_refinement_flags_adp
_atom_site_refinement_flags_occupancy
_atom_site_disorder_assembly
_atom_site_disorder_group
C1_1 C 0.76489(18) 0.71285(15) 1.01777(13) 0.0296(4) Uani 1 1 d . . . . .
B1_1 B 0.7730(2) 0.75926(18) 0.91873(16) 0.0329(5) Uani 1 1 d . . . . .
C2_1 C 0.67238(18) 0.66407(15) 0.92829(13) 0.0298(4) Uani 1 1 d . . . . .
C3_1 C 0.53986(18) 0.69219(15) 0.93791(13) 0.0301(4) Uani 1 1 d . . . . .
C4_1 C 0.41395(19) 0.63192(16) 0.91783(14) 0.0336(5) Uani 1 1 d . . . . .
H4_1 H 0.402331 0.562108 0.896850 0.040 Uiso 1 1 calc R U . . .
C5_1 C 0.3042(2) 0.67551(17) 0.92894(14) 0.0371(5) Uani 1 1 d . . . . .
H5_1 H 0.217258 0.634955 0.914948 0.045 Uiso 1 1 calc R U . . .
C6_1 C 0.3209(2) 0.77654(17) 0.95993(14) 0.0380(5) Uani 1 1 d . . . . .
H6_1 H 0.245427 0.805155 0.967055 0.046 Uiso 1 1 calc R U . . .
C7_1 C 0.4480(2) 0.83755(16) 0.98105(14) 0.0352(5) Uani 1 1 d . . . . .
H7_1 H 0.459343 0.907329 1.003440 0.042 Uiso 1 1 calc R U . . .
C8_1 C 0.55697(19) 0.79509(15) 0.96897(13) 0.0316(4) Uani 1 1 d . . . . .
C9_1 C 0.70221(19) 0.84408(15) 0.98023(14) 0.0330(4) Uani 1 1 d . . . . .
C10_1 C 0.78280(19) 0.81374(15) 1.04519(14) 0.0324(4) Uani 1 1 d . . . . .
C1_2 C 0.8914(8) 0.7628(8) 0.8588(7) 0.0326(13) Uani 0.50(2) 1 d G U P A 1
C2_2 C 0.9634(9) 0.6895(8) 0.8333(7) 0.0392(14) Uani 0.50(2) 1 d G U P A 1
H2_2 H 0.952759 0.638935 0.859581 0.047 Uiso 0.50(2) 1 calc R U P A 1
C3_2 C 1.0511(8) 0.6901(9) 0.7694(6) 0.0411(15) Uani 0.50(2) 1 d G U P A 1
H3_2 H 1.100284 0.639929 0.751979 0.049 Uiso 0.50(2) 1 calc R U P A 1
C4_2 C 1.0667(7) 0.7640(8) 0.7310(6) 0.0392(16) Uani 0.50(2) 1 d G U P A 1
H4_2 H 1.126558 0.764413 0.687282 0.047 Uiso 0.50(2) 1 calc R U P A 1
C5_2 C 0.9946(10) 0.8374(7) 0.7565(6) 0.0392(15) Uani 0.50(2) 1 d G U P A 1
H5_2 H 1.005307 0.887905 0.730187 0.047 Uiso 0.50(2) 1 calc R U P A 1
C6_2 C 0.9070(10) 0.8368(7) 0.8204(7) 0.0355(14) Uani 0.50(2) 1 d G U P A 1
H6_2 H 0.857781 0.886913 0.837788 0.043 Uiso 0.50(2) 1 calc R U P A 1
C1_12 C 0.8852(8) 0.7753(8) 0.8555(7) 0.0340(15) Uani 0.50(2) 1 d G U P A 2
C2_12 C 0.9736(9) 0.7132(8) 0.8337(6) 0.0351(13) Uani 0.50(2) 1 d G U P A 2
H2_12 H 0.975275 0.665201 0.862133 0.042 Uiso 0.50(2) 1 calc R U P A 2
C3_12 C 1.0596(8) 0.7215(9) 0.7703(6) 0.0390(15) Uani 0.50(2) 1 d G U P A 2
H3_12 H 1.120049 0.679079 0.755373 0.047 Uiso 0.50(2) 1 calc R U P A 2
C4_12 C 1.0572(8) 0.7918(9) 0.7287(6) 0.0400(17) Uani 0.50(2) 1 d G U P A 2
H4_12 H 1.115945 0.797417 0.685328 0.048 Uiso 0.50(2) 1 calc R U P A 2
C5_12 C 0.9687(10) 0.8538(7) 0.7505(6) 0.0397(15) Uani 0.50(2) 1 d G U P A 2
H5_12 H 0.967066 0.901877 0.722041 0.048 Uiso 0.50(2) 1 calc R U P A 2
C6_12 C 0.8827(10) 0.8456(7) 0.8139(7) 0.0355(14) Uani 0.50(2) 1 d G U P A 2
H6_12 H 0.822291 0.888000 0.828800 0.043 Uiso 0.50(2) 1 calc R U P A 2
C1_3 C 0.83443(19) 0.66209(15) 1.06792(13) 0.0313(4) Uani 1 1 d . . . . .
C2_3 C 0.7764(2) 0.64274(17) 1.14029(15) 0.0386(5) Uani 1 1 d . . . . .
H2_3 H 0.692532 0.657827 1.152635 0.046 Uiso 1 1 calc R U . . .
C3_3 C 0.8395(2) 0.60172(18) 1.19445(16) 0.0471(6) Uani 1 1 d . . . . .
H3_3 H 0.799335 0.589678 1.243894 0.057 Uiso 1 1 calc R U . . .
C4_3 C 0.9608(2) 0.57841(17) 1.17646(17) 0.0476(6) Uani 1 1 d . . . . .
H4_3 H 1.004671 0.550990 1.213771 0.057 Uiso 1 1 calc R U . . .
C5_3 C 1.0173(2) 0.59514(19) 1.10443(17) 0.0490(6) Uani 1 1 d . . . . .
H5_3 H 1.099517 0.577509 1.091062 0.059 Uiso 1 1 calc R U . . .
C6_3 C 0.9560(2) 0.63754(17) 1.05070(16) 0.0413(5) Uani 1 1 d . . . . .
H6_3 H 0.997435 0.649859 1.001799 0.050 Uiso 1 1 calc R U . . .
C1_4 C 0.66926(18) 0.55820(15) 0.87361(13) 0.0308(4) Uani 1 1 d . . . . .
C2_4 C 0.6927(2) 0.53362(16) 0.78350(15) 0.0375(5) Uani 1 1 d . . . . .
H2_4 H 0.712404 0.584181 0.757620 0.045 Uiso 1 1 calc R U . . .
C3_4 C 0.6876(2) 0.43662(17) 0.73079(15) 0.0420(5) Uani 1 1 d . . . . .
H3_4 H 0.705713 0.421540 0.669692 0.050 Uiso 1 1 calc R U . . .
C4_4 C 0.6566(2) 0.36172(17) 0.76648(16) 0.0429(5) Uani 1 1 d . . . . .
H4_4 H 0.654106 0.295296 0.730516 0.051 Uiso 1 1 calc R U . . .
C5_4 C 0.6289(2) 0.38473(16) 0.85578(15) 0.0387(5) Uani 1 1 d . . . . .
H5_4 H 0.604626 0.333586 0.880466 0.046 Uiso 1 1 calc R U . . .
C6_4 C 0.63664(19) 0.48203(15) 0.90871(14) 0.0339(5) Uani 1 1 d . . . . .
H6_4 H 0.619435 0.497073 0.969984 0.041 Uiso 1 1 calc R U . . .
C1_5 C 0.7359(2) 0.95287(16) 0.99064(15) 0.0390(5) Uani 1 1 d . . . . .
H1A_5 H 0.832128 0.974862 0.993611 0.058 Uiso 1 1 calc R U . . .
H1B_5 H 0.705998 0.991329 1.046507 0.058 Uiso 1 1 calc R U . . .
H1C_5 H 0.691460 0.962607 0.938521 0.058 Uiso 1 1 calc R U . . .
C2_5 C 0.8864(2) 0.88625(16) 1.11896(15) 0.0381(5) Uani 1 1 d . . . . .
H2A_5 H 0.847055 0.939040 1.156201 0.057 Uiso 1 1 calc R U . . .
H2B_5 H 0.959563 0.914666 1.091756 0.057 Uiso 1 1 calc R U . . .
H2C_5 H 0.920042 0.852331 1.157027 0.057 Uiso 1 1 calc R U . . .
C1_6 C 0.39365(18) 0.20905(15) 0.39964(14) 0.0319(4) Uani 1 1 d . . . . .
B1_6 B 0.5298(2) 0.14572(18) 0.39317(16) 0.0318(5) Uani 1 1 d . . . . .
C2_6 C 0.38688(18) 0.11727(15) 0.42695(13) 0.0301(4) Uani 1 1 d . . . . .
C3_6 C 0.31015(19) 0.02540(15) 0.35305(13) 0.0307(4) Uani 1 1 d . . . . .
C4_6 C 0.20563(19) -0.04637(16) 0.35851(15) 0.0355(5) Uani 1 1 d . . . . .
H4_6 H 0.167133 -0.038549 0.413278 0.043 Uiso 1 1 calc R U . . .
C5_6 C 0.1579(2) -0.13027(16) 0.28221(15) 0.0402(5) Uani 1 1 d . . . . .
H5_6 H 0.088370 -0.180965 0.285781 0.048 Uiso 1 1 calc R U . . .
C6_6 C 0.2106(2) -0.14052(16) 0.20171(15) 0.0395(5) Uani 1 1 d . . . . .
H6_6 H 0.176096 -0.197612 0.150073 0.047 Uiso 1 1 calc R U . . .
C7_6 C 0.3146(2) -0.06718(16) 0.19565(15) 0.0371(5) Uani 1 1 d . . . . .
H7_6 H 0.350245 -0.073491 0.140071 0.045 Uiso 1 1 calc R U . . .
C8_6 C 0.36444(19) 0.01469(15) 0.27220(14) 0.0323(4) Uani 1 1 d . . . . .
C9_6 C 0.48205(19) 0.09688(16) 0.28411(14) 0.0336(5) Uani 1 1 d . . . . .
C10_6 C 0.44836(19) 0.19677(16) 0.31900(14) 0.0341(5) Uani 1 1 d . . . . .
C1_7 C 0.67692(18) 0.19111(15) 0.44086(13) 0.0305(4) Uani 1 1 d . . . . .
C2_7 C 0.7608(2) 0.12671(16) 0.43943(16) 0.0384(5) Uani 1 1 d . . . . .
H2_7 H 0.726684 0.057662 0.411712 0.046 Uiso 1 1 calc R U . . .
C3_7 C 0.8923(2) 0.16060(17) 0.47731(16) 0.0419(5) Uani 1 1 d . . . . .
H3_7 H 0.947069 0.114879 0.474972 0.050 Uiso 1 1 calc R U . . .
C4_7 C 0.9443(2) 0.26071(17) 0.51853(15) 0.0394(5) Uani 1 1 d . . . . .
H4_7 H 1.034414 0.284115 0.544893 0.047 Uiso 1 1 calc R U . . .
C5_7 C 0.8637(2) 0.32606(17) 0.52082(16) 0.0421(5) Uani 1 1 d . . . . .
H5_7 H 0.898621 0.394952 0.548933 0.050 Uiso 1 1 calc R U . . .
C6_7 C 0.7318(2) 0.29227(16) 0.48245(15) 0.0378(5) Uani 1 1 d . . . . .
H6_7 H 0.677935 0.338495 0.484448 0.045 Uiso 1 1 calc R U . . .
C1_8 C 0.36151(19) 0.30197(15) 0.45684(14) 0.0337(5) Uani 1 1 d . . . . .
C2_8 C 0.2687(2) 0.34076(16) 0.41895(16) 0.0399(5) Uani 1 1 d . . . . .
H2_8 H 0.231978 0.309287 0.357151 0.048 Uiso 1 1 calc R U . . .
C3_8 C 0.2301(2) 0.42461(17) 0.47099(18) 0.0474(6) Uani 1 1 d . . . . .
H3_8 H 0.166402 0.449872 0.444793 0.057 Uiso 1 1 calc R U . . .
C4_8 C 0.2834(2) 0.47200(17) 0.56067(18) 0.0471(6) Uani 1 1 d . . . . .
H4_8 H 0.256630 0.529645 0.596017 0.057 Uiso 1 1 calc R U . . .
C5_8 C 0.3766(2) 0.43471(17) 0.59889(17) 0.0438(5) Uani 1 1 d . . . . .
H5_8 H 0.414065 0.467254 0.660420 0.053 Uiso 1 1 calc R U . . .
C6_8 C 0.4146(2) 0.35056(16) 0.54763(15) 0.0373(5) Uani 1 1 d . . . . .
H6_8 H 0.477800 0.325346 0.574434 0.045 Uiso 1 1 calc R U . . .
C1_9 C 0.36434(18) 0.12710(14) 0.52271(14) 0.0305(4) Uani 1 1 d . . . . .
C2_9 C 0.46169(19) 0.11955(14) 0.58320(14) 0.0314(4) Uani 1 1 d . . . . .
H2_9 H 0.543911 0.107280 0.563555 0.038 Uiso 1 1 calc R U . . .
C3_9 C 0.4400(2) 0.12976(16) 0.67218(15) 0.0371(5) Uani 1 1 d . . . . .
H3_9 H 0.507603 0.125217 0.713131 0.045 Uiso 1 1 calc R U . . .
C4_9 C 0.3197(2) 0.14659(17) 0.70103(16) 0.0432(5) Uani 1 1 d . . . . .
H4_9 H 0.305123 0.154317 0.761948 0.052 Uiso 1 1 calc R U . . .
C5_9 C 0.2209(2) 0.15210(17) 0.64110(16) 0.0428(5) Uani 1 1 d . . . . .
H5_9 H 0.137778 0.162122 0.660493 0.051 Uiso 1 1 calc R U . . .
C6_9 C 0.2430(2) 0.14302(16) 0.55281(15) 0.0368(5) Uani 1 1 d . . . . .
H6_9 H 0.175024 0.147651 0.512201 0.044 Uiso 1 1 calc R U . . .
C1_10 C 0.5776(2) 0.08038(17) 0.21370(15) 0.0395(5) Uani 1 1 d . . . . .
H1A_10 H 0.655629 0.135199 0.233200 0.059 Uiso 1 1 calc R U . . .
H1B_10 H 0.533656 0.076960 0.155468 0.059 Uiso 1 1 calc R U . . .
H1C_10 H 0.605161 0.018323 0.206875 0.059 Uiso 1 1 calc R U . . .
C2_10 C 0.4948(2) 0.27770(17) 0.28194(15) 0.0399(5) Uani 1 1 d . . . . .
H2A_10 H 0.587436 0.279965 0.270971 0.060 Uiso 1 1 calc R U . . .
H2B_10 H 0.487556 0.341005 0.325736 0.060 Uiso 1 1 calc R U . . .
H2C_10 H 0.439662 0.265143 0.224813 0.060 Uiso 1 1 calc R U . . .

loop_
_atom_site_aniso_label
_atom_site_aniso_U_11
_atom_site_aniso_U_22
_atom_site_aniso_U_33
_atom_site_aniso_U_23
_atom_site_aniso_U_13
_atom_site_aniso_U_12
C1_1 0.0221(9) 0.0338(11) 0.0319(10) 0.0105(9) 0.0045(8) 0.0045(8)
B1_1 0.0294(11) 0.0366(13) 0.0323(12) 0.0142(10) -0.0010(9) 0.0033(9)
C2_1 0.0236(9) 0.0330(10) 0.0322(10) 0.0106(9) 0.0020(8) 0.0060(8)
C3_1 0.0238(9) 0.0369(11) 0.0298(10) 0.0120(9) 0.0010(7) 0.0066(8)
C4_1 0.0271(10) 0.0387(11) 0.0347(11) 0.0136(9) 0.0010(8) 0.0052(8)
C5_1 0.0239(9) 0.0464(13) 0.0391(12) 0.0135(10) 0.0011(8) 0.0060(9)
C6_1 0.0281(10) 0.0483(13) 0.0393(12) 0.0142(10) 0.0040(9) 0.0141(9)
C7_1 0.0332(10) 0.0381(11) 0.0333(11) 0.0098(9) 0.0022(8) 0.0105(9)
C8_1 0.0278(10) 0.0383(11) 0.0282(10) 0.0110(9) 0.0011(8) 0.0077(8)
C9_1 0.0277(10) 0.0336(11) 0.0359(11) 0.0114(9) 0.0014(8) 0.0040(8)
C10_1 0.0269(9) 0.0357(11) 0.0334(11) 0.0104(9) 0.0046(8) 0.0060(8)
C1_2 0.031(2) 0.039(3) 0.030(2) 0.0202(19) 0.0003(19) -0.002(2)
C2_2 0.030(2) 0.046(3) 0.042(2) 0.018(2) 0.0034(19) 0.005(2)
C3_2 0.029(2) 0.049(4) 0.044(2) 0.017(3) 0.0041(18) 0.004(3)
C4_2 0.027(2) 0.050(4) 0.040(2) 0.019(3) 0.0027(18) 0.000(2)
C5_2 0.035(3) 0.042(3) 0.040(2) 0.019(2) 0.000(2) 0.000(2)
C6_2 0.031(3) 0.038(2) 0.037(2) 0.014(2) -0.002(2) 0.005(2)
C1_12 0.023(2) 0.037(3) 0.037(2) 0.006(2) -0.0014(19) 0.0072(19)
C2_12 0.027(2) 0.042(3) 0.040(2) 0.021(2) 0.0072(18) 0.004(2)
C3_12 0.026(2) 0.051(4) 0.042(2) 0.021(3) 0.0067(17) 0.004(3)
C4_12 0.029(2) 0.053(4) 0.038(2) 0.022(2) 0.0025(18) -0.003(2)
C5_12 0.037(3) 0.044(3) 0.035(2) 0.019(2) -0.005(2) -0.003(2)
C6_12 0.032(3) 0.040(2) 0.033(2) 0.0142(19) -0.004(2) 0.000(2)
C1_3 0.0268(9) 0.0292(10) 0.0313(10) 0.0045(8) -0.0027(8) 0.0027(8)
C2_3 0.0310(10) 0.0462(13) 0.0387(12) 0.0157(10) 0.0007(9) 0.0072(9)
C3_3 0.0453(13) 0.0525(14) 0.0446(13) 0.0230(12) -0.0033(10) 0.0042(11)
C4_3 0.0457(13) 0.0413(13) 0.0514(14) 0.0139(11) -0.0141(11) 0.0084(10)
C5_3 0.0361(12) 0.0524(15) 0.0532(14) 0.0091(12) -0.0064(10) 0.0164(11)
C6_3 0.0310(11) 0.0491(13) 0.0414(12) 0.0111(11) 0.0016(9) 0.0116(9)
C1_4 0.0205(9) 0.0350(11) 0.0343(11) 0.0094(9) -0.0007(8) 0.0056(8)
C2_4 0.0305(10) 0.0408(12) 0.0385(12) 0.0112(10) 0.0006(9) 0.0063(9)
C3_4 0.0345(11) 0.0481(14) 0.0355(12) 0.0041(10) 0.0012(9) 0.0091(10)
C4_4 0.0327(11) 0.0380(12) 0.0457(13) -0.0007(10) -0.0066(9) 0.0082(9)
C5_4 0.0301(10) 0.0353(12) 0.0479(13) 0.0124(10) -0.0019(9) 0.0054(9)
C6_4 0.0264(9) 0.0361(11) 0.0352(11) 0.0087(9) -0.0010(8) 0.0051(8)
C1_5 0.0374(11) 0.0351(11) 0.0436(12) 0.0134(10) 0.0028(9) 0.0066(9)
C2_5 0.0308(10) 0.0386(12) 0.0396(12) 0.0096(10) -0.0006(9) 0.0034(9)
C1_6 0.0219(9) 0.0345(11) 0.0377(11) 0.0132(9) -0.0044(8) 0.0029(8)
B1_6 0.0266(11) 0.0360(12) 0.0336(12) 0.0137(10) 0.0020(9) 0.0063(9)
C2_6 0.0208(9) 0.0324(10) 0.0359(11) 0.0116(9) 0.0003(8) 0.0040(7)
C3_6 0.0244(9) 0.0324(10) 0.0344(11) 0.0109(9) -0.0016(8) 0.0066(8)
C4_6 0.0259(10) 0.0389(11) 0.0411(12) 0.0137(10) 0.0013(8) 0.0063(8)
C5_6 0.0287(10) 0.0367(12) 0.0500(13) 0.0122(10) -0.0033(9) 0.0017(9)
C6_6 0.0319(10) 0.0372(12) 0.0419(12) 0.0073(10) -0.0070(9) 0.0040(9)
C7_6 0.0325(10) 0.0416(12) 0.0344(11) 0.0098(10) -0.0020(8) 0.0085(9)
C8_6 0.0261(9) 0.0347(11) 0.0359(11) 0.0129(9) -0.0019(8) 0.0062(8)
C9_6 0.0265(9) 0.0396(12) 0.0346(11) 0.0144(9) 0.0010(8) 0.0050(8)
C10_6 0.0276(10) 0.0386(11) 0.0353(11) 0.0150(9) -0.0057(8) 0.0035(8)
C1_7 0.0238(9) 0.0389(11) 0.0300(10) 0.0142(9) 0.0038(8) 0.0049(8)
C2_7 0.0270(10) 0.0362(11) 0.0538(13) 0.0211(10) 0.0013(9) 0.0022(8)
C3_7 0.0243(10) 0.0454(13) 0.0621(15) 0.0277(12) 0.0028(10) 0.0065(9)
C4_7 0.0225(9) 0.0514(13) 0.0420(12) 0.0168(11) -0.0008(8) 0.0024(9)
C5_7 0.0289(10) 0.0388(12) 0.0480(13) 0.0042(10) -0.0001(9) 0.0023(9)
C6_7 0.0264(10) 0.0395(12) 0.0434(12) 0.0086(10) 0.0028(9) 0.0077(9)
C1_8 0.0260(9) 0.0324(11) 0.0424(12) 0.0142(9) 0.0015(8) 0.0038(8)
C2_8 0.0299(10) 0.0372(12) 0.0501(13) 0.0146(10) -0.0042(9) 0.0041(9)
C3_8 0.0372(12) 0.0377(12) 0.0654(16) 0.0152(12) -0.0012(11) 0.0101(10)
C4_8 0.0432(13) 0.0346(12) 0.0616(16) 0.0107(11) 0.0116(11) 0.0120(10)
C5_8 0.0393(12) 0.0382(12) 0.0465(13) 0.0071(10) 0.0050(10) 0.0039(10)
C6_8 0.0315(10) 0.0362(12) 0.0428(12) 0.0128(10) 0.0028(9) 0.0057(9)
C1_9 0.0248(9) 0.0266(10) 0.0380(11) 0.0091(9) 0.0035(8) 0.0040(7)
C2_9 0.0265(9) 0.0309(10) 0.0367(11) 0.0121(9) 0.0025(8) 0.0052(8)
C3_9 0.0379(11) 0.0356(11) 0.0384(12) 0.0145(10) 0.0018(9) 0.0068(9)
C4_9 0.0502(13) 0.0410(13) 0.0386(12) 0.0134(10) 0.0131(10) 0.0081(10)
C5_9 0.0335(11) 0.0448(13) 0.0506(14) 0.0152(11) 0.0148(10) 0.0092(9)
C6_9 0.0252(10) 0.0399(12) 0.0443(12) 0.0134(10) 0.0030(9) 0.0068(8)
C1_10 0.0347(11) 0.0468(13) 0.0368(12) 0.0160(10) 0.0044(9) 0.0052(9)
C2_10 0.0372(11) 0.0423(12) 0.0425(12) 0.0206(10) 0.0005(9) 0.0046(9)

loop_
_atom_type_symbol
_atom_type_description
_atom_type_scat_dispersion_real
_atom_type_scat_dispersion_imag
_atom_type_scat_source
C C 0.0181 0.0091 'International Tables Vol C Tables 4.2.6.8 and 6.1.1.4'
H H 0.0000 0.0000 'International Tables Vol C Tables 4.2.6.8 and 6.1.1.4'
B B 0.0090 0.0039 'International Tables Vol C Tables 4.2.6.8 and 6.1.1.4'

loop_
_exptl_crystal_face_index_h
_exptl_crystal_face_index_k
_exptl_crystal_face_index_l
_exptl_crystal_face_perp_dist
0 1 2 0.0307
0 -1 -1 0.0374
0 1 1 0.0341
0 -2 -1 0.0363
0 -1 1 0.0263
0 1 -1 0.0402
0 1 -2 0.0358
0 -1 2 0.0208
-1 2 1 0.0525
1 -2 1 0.0449
1 -2 0 0.0480
-1 2 -2 0.0726
0 0 -1 0.0385
0 0 1 0.0243
1 -1 0 0.0525
1 -1 1 0.0549
-2 2 -1 0.1174
2 -1 -1 0.0497
2 1 -2 0.0340
1 1 -2 0.0294

loop_
_geom_angle_atom_site_label_1
_geom_angle_atom_site_label_2
_geom_angle_atom_site_label_3
_geom_angle
_geom_angle_site_symmetry_1
_geom_angle_site_symmetry_3
_geom_angle_publ_flag
C10_1 C1_1 C1_3 122.68(18) . . ?
C10_1 C1_1 C2_1 110.61(17) . . ?
C1_3 C1_1 C2_1 126.62(17) . . ?
C10_1 C1_1 B1_1 68.09(14) . . ?
C1_3 C1_1 B1_1 142.94(16) . . ?
C2_1 C1_1 B1_1 55.78(12) . . ?
C1_2 B1_1 C2_1 129.5(4) . . ?
C1_12 B1_1 C2_1 135.4(4) . . ?
C1_2 B1_1 C9_1 132.9(4) . . ?
C1_12 B1_1 C9_1 126.0(4) . . ?
C2_1 B1_1 C9_1 97.37(16) . . ?
C1_2 B1_1 C10_1 127.4(4) . . ?
C1_12 B1_1 C10_1 128.3(4) . . ?
C2_1 B1_1 C10_1 85.69(14) . . ?
C9_1 B1_1 C10_1 50.35(11) . . ?
C1_2 B1_1 C1_1 126.5(4) . . ?
C1_12 B1_1 C1_1 133.7(4) . . ?
C2_1 B1_1 C1_1 50.98(11) . . ?
C9_1 B1_1 C1_1 84.48(14) . . ?
C10_1 B1_1 C1_1 42.81(10) . . ?
C1_4 C2_1 C3_1 116.20(16) . . ?
C1_4 C2_1 C1_1 118.84(16) . . ?
C3_1 C2_1 C1_1 110.76(16) . . ?
C1_4 C2_1 B1_1 124.70(17) . . ?
C3_1 C2_1 B1_1 105.62(16) . . ?
C1_1 C2_1 B1_1 73.24(14) . . ?
C4_1 C3_1 C8_1 120.55(18) . . ?
C4_1 C3_1 C2_1 129.21(19) . . ?
C8_1 C3_1 C2_1 110.21(17) . . ?
C3_1 C4_1 C5_1 118.9(2) . . ?
C3_1 C4_1 H4_1 120.6 . . ?
C5_1 C4_1 H4_1 120.6 . . ?
C6_1 C5_1 C4_1 120.61(19) . . ?
C6_1 C5_1 H5_1 119.7 . . ?
C4_1 C5_1 H5_1 119.7 . . ?
C5_1 C6_1 C7_1 120.59(19) . . ?
C5_1 C6_1 H6_1 119.7 . . ?
C7_1 C6_1 H6_1 119.7 . . ?
C8_1 C7_1 C6_1 119.2(2) . . ?
C8_1 C7_1 H7_1 120.4 . . ?
C6_1 C7_1 H7_1 120.4 . . ?
C7_1 C8_1 C3_1 120.18(19) . . ?
C7_1 C8_1 C9_1 129.26(19) . . ?
C3_1 C8_1 C9_1 110.49(17) . . ?
C10_1 C9_1 C8_1 111.19(17) . . ?
C10_1 C9_1 C1_5 115.97(17) . . ?
C8_1 C9_1 C1_5 117.25(18) . . ?
C10_1 C9_1 B1_1 73.18(14) . . ?
C8_1 C9_1 B1_1 105.48(16) . . ?
C1_5 C9_1 B1_1 125.83(18) . . ?
C1_1 C10_1 C2_5 125.40(19) . . ?
C1_1 C10_1 C9_1 110.89(17) . . ?
C2_5 C10_1 C9_1 122.80(18) . . ?
C1_1 C10_1 B1_1 69.10(14) . . ?
C2_5 C10_1 B1_1 134.43(17) . . ?
C9_1 C10_1 B1_1 56.47(13) . . ?
C2_2 C1_2 C6_2 120.0 . . ?
C2_2 C1_2 B1_1 123.6(5) . . ?
C6_2 C1_2 B1_1 115.7(5) . . ?
C3_2 C2_2 C1_2 120.0 . . ?
C3_2 C2_2 H2_2 120.0 . . ?
C1_2 C2_2 H2_2 120.0 . . ?
C4_2 C3_2 C2_2 120.0 . . ?
C4_2 C3_2 H3_2 120.0 . . ?
C2_2 C3_2 H3_2 120.0 . . ?
C5_2 C4_2 C3_2 120.0 . . ?
C5_2 C4_2 H4_2 120.0 . . ?
C3_2 C4_2 H4_2 120.0 . . ?
C6_2 C5_2 C4_2 120.0 . . ?
C6_2 C5_2 H5_2 120.0 . . ?
C4_2 C5_2 H5_2 120.0 . . ?
C5_2 C6_2 C1_2 120.0 . . ?
C5_2 C6_2 H6_2 120.0 . . ?
C1_2 C6_2 H6_2 120.0 . . ?
C2_12 C1_12 C6_12 120.0 . . ?
C2_12 C1_12 B1_1 121.3(5) . . ?
C6_12 C1_12 B1_1 118.3(5) . . ?
C3_12 C2_12 C1_12 120.0 . . ?
C3_12 C2_12 H2_12 120.0 . . ?
C1_12 C2_12 H2_12 120.0 . . ?
C4_12 C3_12 C2_12 120.0 . . ?
C4_12 C3_12 H3_12 120.0 . . ?
C2_12 C3_12 H3_12 120.0 . . ?
C3_12 C4_12 C5_12 120.0 . . ?
C3_12 C4_12 H4_12 120.0 . . ?
C5_12 C4_12 H4_12 120.0 . . ?
C6_12 C5_12 C4_12 120.0 . . ?
C6_12 C5_12 H5_12 120.0 . . ?
C4_12 C5_12 H5_12 120.0 . . ?
C5_12 C6_12 C1_12 120.0 . . ?
C5_12 C6_12 H6_12 120.0 . . ?
C1_12 C6_12 H6_12 120.0 . . ?
C6_3 C1_3 C2_3 118.12(19) . . ?
C6_3 C1_3 C1_1 124.48(19) . . ?
C2_3 C1_3 C1_1 117.31(18) . . ?
C3_3 C2_3 C1_3 120.9(2) . . ?
C3_3 C2_3 H2_3 119.6 . . ?
C1_3 C2_3 H2_3 119.6 . . ?
C4_3 C3_3 C2_3 120.0(2) . . ?
C4_3 C3_3 H3_3 120.0 . . ?
C2_3 C3_3 H3_3 120.0 . . ?
C5_3 C4_3 C3_3 119.5(2) . . ?
C5_3 C4_3 H4_3 120.2 . . ?
C3_3 C4_3 H4_3 120.2 . . ?
C4_3 C5_3 C6_3 120.9(2) . . ?
C4_3 C5_3 H5_3 119.6 . . ?
C6_3 C5_3 H5_3 119.6 . . ?
C5_3 C6_3 C1_3 120.5(2) . . ?
C5_3 C6_3 H6_3 119.7 . . ?
C1_3 C6_3 H6_3 119.7 . . ?
C2_4 C1_4 C6_4 118.02(19) . . ?
C2_4 C1_4 C2_1 119.68(18) . . ?
C6_4 C1_4 C2_1 122.21(18) . . ?
C3_4 C2_4 C1_4 121.1(2) . . ?
C3_4 C2_4 H2_4 119.5 . . ?
C1_4 C2_4 H2_4 119.5 . . ?
C4_4 C3_4 C2_4 120.4(2) . . ?
C4_4 C3_4 H3_4 119.8 . . ?
C2_4 C3_4 H3_4 119.8 . . ?
C3_4 C4_4 C5_4 119.2(2) . . ?
C3_4 C4_4 H4_4 120.4 . . ?
C5_4 C4_4 H4_4 120.4 . . ?
C6_4 C5_4 C4_4 120.1(2) . . ?
C6_4 C5_4 H5_4 119.9 . . ?
C4_4 C5_4 H5_4 119.9 . . ?
C5_4 C6_4 C1_4 121.1(2) . . ?
C5_4 C6_4 H6_4 119.5 . . ?
C1_4 C6_4 H6_4 119.5 . . ?
C9_1 C1_5 H1A_5 109.5 . . ?
C9_1 C1_5 H1B_5 109.5 . . ?
H1A_5 C1_5 H1B_5 109.5 . . ?
C9_1 C1_5 H1C_5 109.5 . . ?
H1A_5 C1_5 H1C_5 109.5 . . ?
H1B_5 C1_5 H1C_5 109.5 . . ?
C10_1 C2_5 H2A_5 109.5 . . ?
C10_1 C2_5 H2B_5 109.5 . . ?
H2A_5 C2_5 H2B_5 109.5 . . ?
C10_1 C2_5 H2C_5 109.5 . . ?
H2A_5 C2_5 H2C_5 109.5 . . ?
H2B_5 C2_5 H2C_5 109.5 . . ?
C10_6 C1_6 C1_8 124.76(19) . . ?
C10_6 C1_6 C2_6 110.42(18) . . ?
C1_8 C1_6 C2_6 124.44(18) . . ?
C10_6 C1_6 B1_6 67.70(14) . . ?
C1_8 C1_6 B1_6 138.17(16) . . ?
C2_6 C1_6 B1_6 57.25(12) . . ?
C1_7 B1_6 C2_6 135.31(18) . . ?
C1_7 B1_6 C9_6 126.62(18) . . ?
C2_6 B1_6 C9_6 97.58(15) . . ?
C1_7 B1_6 C1_6 127.25(18) . . ?
C2_6 B1_6 C1_6 52.37(11) . . ?
C9_6 B1_6 C1_6 86.92(14) . . ?
C1_7 B1_6 C10_6 122.98(17) . . ?
C2_6 B1_6 C10_6 87.94(14) . . ?
C9_6 B1_6 C10_6 51.27(12) . . ?
C1_6 B1_6 C10_6 44.80(11) . . ?
C1_9 C2_6 C3_6 117.18(16) . . ?
C1_9 C2_6 C1_6 117.34(17) . . ?
C3_6 C2_6 C1_6 111.56(16) . . ?
C1_9 C2_6 B1_6 125.41(16) . . ?
C3_6 C2_6 B1_6 106.20(16) . . ?
C1_6 C2_6 B1_6 70.38(14) . . ?
C4_6 C3_6 C8_6 120.41(19) . . ?
C4_6 C3_6 C2_6 129.16(19) . . ?
C8_6 C3_6 C2_6 110.30(17) . . ?
C3_6 C4_6 C5_6 118.9(2) . . ?
C3_6 C4_6 H4_6 120.6 . . ?
C5_6 C4_6 H4_6 120.6 . . ?
C6_6 C5_6 C4_6 120.8(2) . . ?
C6_6 C5_6 H5_6 119.6 . . ?
C4_6 C5_6 H5_6 119.6 . . ?
C5_6 C6_6 C7_6 120.3(2) . . ?
C5_6 C6_6 H6_6 119.8 . . ?
C7_6 C6_6 H6_6 119.8 . . ?
C8_6 C7_6 C6_6 118.8(2) . . ?
C8_6 C7_6 H7_6 120.6 . . ?
C6_6 C7_6 H7_6 120.6 . . ?
C7_6 C8_6 C3_6 120.76(19) . . ?
C7_6 C8_6 C9_6 128.09(19) . . ?
C3_6 C8_6 C9_6 111.02(17) . . ?
C8_6 C9_6 C10_6 112.18(17) . . ?
C8_6 C9_6 C1_10 117.36(18) . . ?
C10_6 C9_6 C1_10 118.31(18) . . ?
C8_6 C9_6 B1_6 106.10(16) . . ?
C10_6 C9_6 B1_6 70.83(14) . . ?
C1_10 C9_6 B1_6 123.39(17) . . ?
C1_6 C10_6 C2_10 124.8(2) . . ?
C1_6 C10_6 C9_6 110.62(18) . . ?
C2_10 C10_6 C9_6 123.33(19) . . ?
C1_6 C10_6 B1_6 67.50(14) . . ?
C2_10 C10_6 B1_6 133.39(17) . . ?
C9_6 C10_6 B1_6 57.90(13) . . ?
C2_7 C1_7 C6_7 116.97(18) . . ?
C2_7 C1_7 B1_6 118.12(18) . . ?
C6_7 C1_7 B1_6 124.87(18) . . ?
C3_7 C2_7 C1_7 121.8(2) . . ?
C3_7 C2_7 H2_7 119.1 . . ?
C1_7 C2_7 H2_7 119.1 . . ?
C4_7 C3_7 C2_7 120.3(2) . . ?
C4_7 C3_7 H3_7 119.8 . . ?
C2_7 C3_7 H3_7 119.8 . . ?
C5_7 C4_7 C3_7 119.08(19) . . ?
C5_7 C4_7 H4_7 120.5 . . ?
C3_7 C4_7 H4_7 120.5 . . ?
C4_7 C5_7 C6_7 120.7(2) . . ?
C4_7 C5_7 H5_7 119.6 . . ?
C6_7 C5_7 H5_7 119.6 . . ?
C5_7 C6_7 C1_7 121.1(2) . . ?
C5_7 C6_7 H6_7 119.5 . . ?
C1_7 C6_7 H6_7 119.5 . . ?
C6_8 C1_8 C2_8 118.4(2) . . ?
C6_8 C1_8 C1_6 123.37(18) . . ?
C2_8 C1_8 C1_6 118.15(19) . . ?
C3_8 C2_8 C1_8 120.4(2) . . ?
C3_8 C2_8 H2_8 119.8 . . ?
C1_8 C2_8 H2_8 119.8 . . ?
C4_8 C3_8 C2_8 120.7(2) . . ?
C4_8 C3_8 H3_8 119.7 . . ?
C2_8 C3_8 H3_8 119.7 . . ?
C3_8 C4_8 C5_8 119.5(2) . . ?
C3_8 C4_8 H4_8 120.2 . . ?
C5_8 C4_8 H4_8 120.2 . . ?
C6_8 C5_8 C4_8 120.2(2) . . ?
C6_8 C5_8 H5_8 119.9 . . ?
C4_8 C5_8 H5_8 119.9 . . ?
C5_8 C6_8 C1_8 120.9(2) . . ?
C5_8 C6_8 H6_8 119.6 . . ?
C1_8 C6_8 H6_8 119.6 . . ?
C2_9 C1_9 C6_9 118.48(19) . . ?
C2_9 C1_9 C2_6 121.29(17) . . ?
C6_9 C1_9 C2_6 120.23(18) . . ?
C1_9 C2_9 C3_9 120.73(19) . . ?
C1_9 C2_9 H2_9 119.6 . . ?
C3_9 C2_9 H2_9 119.6 . . ?
C4_9 C3_9 C2_9 119.9(2) . . ?
C4_9 C3_9 H3_9 120.0 . . ?
C2_9 C3_9 H3_9 120.0 . . ?
C5_9 C4_9 C3_9 120.0(2) . . ?
C5_9 C4_9 H4_9 120.0 . . ?
C3_9 C4_9 H4_9 120.0 . . ?
C4_9 C5_9 C6_9 120.1(2) . . ?
C4_9 C5_9 H5_9 120.0 . . ?
C6_9 C5_9 H5_9 120.0 . . ?
C5_9 C6_9 C1_9 120.8(2) . . ?
C5_9 C6_9 H6_9 119.6 . . ?
C1_9 C6_9 H6_9 119.6 . . ?
C9_6 C1_10 H1A_10 109.5 . . ?
C9_6 C1_10 H1B_10 109.5 . . ?
H1A_10 C1_10 H1B_10 109.5 . . ?
C9_6 C1_10 H1C_10 109.5 . . ?
H1A_10 C1_10 H1C_10 109.5 . . ?
H1B_10 C1_10 H1C_10 109.5 . . ?
C10_6 C2_10 H2A_10 109.5 . . ?
C10_6 C2_10 H2B_10 109.5 . . ?
H2A_10 C2_10 H2B_10 109.5 . . ?
C10_6 C2_10 H2C_10 109.5 . . ?
H2A_10 C2_10 H2C_10 109.5 . . ?
H2B_10 C2_10 H2C_10 109.5 . . ?

loop_
_geom_bond_atom_site_label_1
_geom_bond_atom_site_label_2
_geom_bond_distance
_geom_bond_site_symmetry_2
_geom_bond_publ_flag
C1_1 C10_1 1.373(3) . ?
C1_1 C1_3 1.487(3) . ?
C1_1 C2_1 1.532(3) . ?
C1_1 B1_1 1.887(3) . ?
B1_1 C1_2 1.589(8) . ?
B1_1 C1_12 1.601(8) . ?
B1_1 C2_1 1.630(3) . ?
B1_1 C9_1 1.632(3) . ?
B1_1 C10_1 1.874(3) . ?
C2_1 C1_4 1.505(3) . ?
C2_1 C3_1 1.507(3) . ?
C3_1 C4_1 1.384(3) . ?
C3_1 C8_1 1.400(3) . ?
C4_1 C5_1 1.398(3) . ?
C4_1 H4_1 0.9500 . ?
C5_1 C6_1 1.375(3) . ?
C5_1 H5_1 0.9500 . ?
C6_1 C7_1 1.398(3) . ?
C6_1 H6_1 0.9500 . ?
C7_1 C8_1 1.381(3) . ?
C7_1 H7_1 0.9500 . ?
C8_1 C9_1 1.512(3) . ?
C9_1 C10_1 1.508(3) . ?
C9_1 C1_5 1.519(3) . ?
C10_1 C2_5 1.502(3) . ?
C1_2 C2_2 1.3900 . ?
C1_2 C6_2 1.3900 . ?
C2_2 C3_2 1.3900 . ?
C2_2 H2_2 0.9500 . ?
C3_2 C4_2 1.3900 . ?
C3_2 H3_2 0.9500 . ?
C4_2 C5_2 1.3900 . ?
C4_2 H4_2 0.9500 . ?
C5_2 C6_2 1.3900 . ?
C5_2 H5_2 0.9500 . ?
C6_2 H6_2 0.9500 . ?
C1_12 C2_12 1.3900 . ?
C1_12 C6_12 1.3900 . ?
C2_12 C3_12 1.3900 . ?
C2_12 H2_12 0.9500 . ?
C3_12 C4_12 1.3900 . ?
C3_12 H3_12 0.9500 . ?
C4_12 C5_12 1.3900 . ?
C4_12 H4_12 0.9500 . ?
C5_12 C6_12 1.3900 . ?
C5_12 H5_12 0.9500 . ?
C6_12 H6_12 0.9500 . ?
C1_3 C6_3 1.389(3) . ?
C1_3 C2_3 1.397(3) . ?
C2_3 C3_3 1.389(3) . ?
C2_3 H2_3 0.9500 . ?
C3_3 C4_3 1.383(4) . ?
C3_3 H3_3 0.9500 . ?
C4_3 C5_3 1.370(4) . ?
C4_3 H4_3 0.9500 . ?
C5_3 C6_3 1.389(3) . ?
C5_3 H5_3 0.9500 . ?
C6_3 H6_3 0.9500 . ?
C1_4 C2_4 1.390(3) . ?
C1_4 C6_4 1.393(3) . ?
C2_4 C3_4 1.385(3) . ?
C2_4 H2_4 0.9500 . ?
C3_4 C4_4 1.381(3) . ?
C3_4 H3_4 0.9500 . ?
C4_4 C5_4 1.392(3) . ?
C4_4 H4_4 0.9500 . ?
C5_4 C6_4 1.385(3) . ?
C5_4 H5_4 0.9500 . ?
C6_4 H6_4 0.9500 . ?
C1_5 H1A_5 0.9800 . ?
C1_5 H1B_5 0.9800 . ?
C1_5 H1C_5 0.9800 . ?
C2_5 H2A_5 0.9800 . ?
C2_5 H2B_5 0.9800 . ?
C2_5 H2C_5 0.9800 . ?
C1_6 C10_6 1.388(3) . ?
C1_6 C1_8 1.480(3) . ?
C1_6 C2_6 1.530(3) . ?
C1_6 B1_6 1.819(3) . ?
B1_6 C1_7 1.578(3) . ?
B1_6 C2_6 1.625(3) . ?
B1_6 C9_6 1.634(3) . ?
B1_6 C10_6 1.822(3) . ?
C2_6 C1_9 1.499(3) . ?
C2_6 C3_6 1.509(3) . ?
C3_6 C4_6 1.386(3) . ?
C3_6 C8_6 1.391(3) . ?
C4_6 C5_6 1.395(3) . ?
C4_6 H4_6 0.9500 . ?
C5_6 C6_6 1.379(3) . ?
C5_6 H5_6 0.9500 . ?
C6_6 C7_6 1.401(3) . ?
C6_6 H6_6 0.9500 . ?
C7_6 C8_6 1.385(3) . ?
C7_6 H7_6 0.9500 . ?
C8_6 C9_6 1.497(3) . ?
C9_6 C10_6 1.505(3) . ?
C9_6 C1_10 1.515(3) . ?
C10_6 C2_10 1.496(3) . ?
C1_7 C2_7 1.394(3) . ?
C1_7 C6_7 1.402(3) . ?
C2_7 C3_7 1.385(3) . ?
C2_7 H2_7 0.9500 . ?
C3_7 C4_7 1.383(3) . ?
C3_7 H3_7 0.9500 . ?
C4_7 C5_7 1.379(3) . ?
C4_7 H4_7 0.9500 . ?
C5_7 C6_7 1.390(3) . ?
C5_7 H5_7 0.9500 . ?
C6_7 H6_7 0.9500 . ?
C1_8 C6_8 1.397(3) . ?
C1_8 C2_8 1.401(3) . ?
C2_8 C3_8 1.383(3) . ?
C2_8 H2_8 0.9500 . ?
C3_8 C4_8 1.381(3) . ?
C3_8 H3_8 0.9500 . ?
C4_8 C5_8 1.392(3) . ?
C4_8 H4_8 0.9500 . ?
C5_8 C6_8 1.380(3) . ?
C5_8 H5_8 0.9500 . ?
C6_8 H6_8 0.9500 . ?
C1_9 C2_9 1.391(3) . ?
C1_9 C6_9 1.400(3) . ?
C2_9 C3_9 1.391(3) . ?
C2_9 H2_9 0.9500 . ?
C3_9 C4_9 1.387(3) . ?
C3_9 H3_9 0.9500 . ?
C4_9 C5_9 1.382(3) . ?
C4_9 H4_9 0.9500 . ?
C5_9 C6_9 1.385(3) . ?
C5_9 H5_9 0.9500 . ?
C6_9 H6_9 0.9500 . ?
C1_10 H1A_10 0.9800 . ?
C1_10 H1B_10 0.9800 . ?
C1_10 H1C_10 0.9800 . ?
C2_10 H2A_10 0.9800 . ?
C2_10 H2B_10 0.9800 . ?
C2_10 H2C_10 0.9800 . ?

loop_
_geom_torsion_atom_site_label_1
_geom_torsion_atom_site_label_2
_geom_torsion_atom_site_label_3
_geom_torsion_atom_site_label_4
_geom_torsion
_geom_torsion_site_symmetry_1
_geom_torsion_site_symmetry_2
_geom_torsion_site_symmetry_3
_geom_torsion_site_symmetry_4
_geom_torsion_publ_flag
C10_1 C1_1 B1_1 C1_2 108.2(5) . . . . ?
C1_3 C1_1 B1_1 C1_2 -7.5(6) . . . . ?
C2_1 C1_1 B1_1 C1_2 -114.7(5) . . . . ?
C10_1 C1_1 B1_1 C1_12 103.4(6) . . . . ?
C1_3 C1_1 B1_1 C1_12 -12.3(7) . . . . ?
C2_1 C1_1 B1_1 C1_12 -119.5(6) . . . . ?
C10_1 C1_1 B1_1 C2_1 -137.10(17) . . . . ?
C1_3 C1_1 B1_1 C2_1 107.2(3) . . . . ?
C10_1 C1_1 B1_1 C9_1 -32.96(14) . . . . ?
C1_3 C1_1 B1_1 C9_1 -148.6(3) . . . . ?
C2_1 C1_1 B1_1 C9_1 104.14(16) . . . . ?
C1_3 C1_1 B1_1 C10_1 -115.7(3) . . . . ?
C2_1 C1_1 B1_1 C10_1 137.10(17) . . . . ?
C10_1 C1_1 C2_1 C1_4 163.29(17) . . . . ?
C1_3 C1_1 C2_1 C1_4 -13.3(3) . . . . ?
B1_1 C1_1 C2_1 C1_4 120.9(2) . . . . ?
C10_1 C1_1 C2_1 C3_1 -58.3(2) . . . . ?
C1_3 C1_1 C2_1 C3_1 125.1(2) . . . . ?
B1_1 C1_1 C2_1 C3_1 -100.75(18) . . . . ?
C10_1 C1_1 C2_1 B1_1 42.44(17) . . . . ?
C1_3 C1_1 C2_1 B1_1 -134.2(2) . . . . ?
C1_2 B1_1 C2_1 C1_4 -4.9(6) . . . . ?
C1_12 B1_1 C2_1 C1_4 2.5(6) . . . . ?
C9_1 B1_1 C2_1 C1_4 169.44(17) . . . . ?
C10_1 B1_1 C2_1 C1_4 -141.48(18) . . . . ?
C1_1 B1_1 C2_1 C1_4 -113.8(2) . . . . ?
C1_2 B1_1 C2_1 C3_1 -143.6(5) . . . . ?
C1_12 B1_1 C2_1 C3_1 -136.1(6) . . . . ?
C9_1 B1_1 C2_1 C3_1 30.75(18) . . . . ?
C10_1 B1_1 C2_1 C3_1 79.83(15) . . . . ?
C1_1 B1_1 C2_1 C3_1 107.47(17) . . . . ?
C1_2 B1_1 C2_1 C1_1 109.0(5) . . . . ?
C1_12 B1_1 C2_1 C1_1 116.4(6) . . . . ?
C9_1 B1_1 C2_1 C1_1 -76.72(15) . . . . ?
C10_1 B1_1 C2_1 C1_1 -27.64(12) . . . . ?
C1_4 C2_1 C3_1 C4_1 12.8(3) . . . . ?
C1_1 C2_1 C3_1 C4_1 -126.8(2) . . . . ?
B1_1 C2_1 C3_1 C4_1 155.6(2) . . . . ?
C1_4 C2_1 C3_1 C8_1 -164.80(17) . . . . ?
C1_1 C2_1 C3_1 C8_1 55.6(2) . . . . ?
B1_1 C2_1 C3_1 C8_1 -22.0(2) . . . . ?
C8_1 C3_1 C4_1 C5_1 0.1(3) . . . . ?
C2_1 C3_1 C4_1 C5_1 -177.30(19) . . . . ?
C3_1 C4_1 C5_1 C6_1 -0.5(3) . . . . ?
C4_1 C5_1 C6_1 C7_1 -0.1(3) . . . . ?
C5_1 C6_1 C7_1 C8_1 1.1(3) . . . . ?
C6_1 C7_1 C8_1 C3_1 -1.5(3) . . . . ?
C6_1 C7_1 C8_1 C9_1 175.2(2) . . . . ?
C4_1 C3_1 C8_1 C7_1 0.9(3) . . . . ?
C2_1 C3_1 C8_1 C7_1 178.74(18) . . . . ?
C4_1 C3_1 C8_1 C9_1 -176.34(18) . . . . ?
C2_1 C3_1 C8_1 C9_1 1.5(2) . . . . ?
C7_1 C8_1 C9_1 C10_1 125.1(2) . . . . ?
C3_1 C8_1 C9_1 C10_1 -58.0(2) . . . . ?
C7_1 C8_1 C9_1 C1_5 -11.7(3) . . . . ?
C3_1 C8_1 C9_1 C1_5 165.24(18) . . . . ?
C7_1 C8_1 C9_1 B1_1 -157.3(2) . . . . ?
C3_1 C8_1 C9_1 B1_1 19.6(2) . . . . ?
C1_2 B1_1 C9_1 C10_1 -107.8(6) . . . . ?
C1_12 B1_1 C9_1 C10_1 -113.2(5) . . . . ?
C2_1 B1_1 C9_1 C10_1 78.13(15) . . . . ?
C1_1 B1_1 C9_1 C10_1 28.70(12) . . . . ?
C1_2 B1_1 C9_1 C8_1 144.2(5) . . . . ?
C1_12 B1_1 C9_1 C8_1 138.8(5) . . . . ?
C2_1 B1_1 C9_1 C8_1 -29.81(18) . . . . ?
C10_1 B1_1 C9_1 C8_1 -107.95(17) . . . . ?
C1_1 B1_1 C9_1 C8_1 -79.25(15) . . . . ?
C1_2 B1_1 C9_1 C1_5 2.4(6) . . . . ?
C1_12 B1_1 C9_1 C1_5 -3.0(5) . . . . ?
C2_1 B1_1 C9_1 C1_5 -171.62(19) . . . . ?
C10_1 B1_1 C9_1 C1_5 110.2(2) . . . . ?
C1_1 B1_1 C9_1 C1_5 138.9(2) . . . . ?
C1_3 C1_1 C10_1 C2_5 9.4(3) . . . . ?
C2_1 C1_1 C10_1 C2_5 -167.36(19) . . . . ?
B1_1 C1_1 C10_1 C2_5 -130.4(2) . . . . ?
C1_3 C1_1 C10_1 C9_1 178.68(17) . . . . ?
C2_1 C1_1 C10_1 C9_1 1.9(2) . . . . ?
B1_1 C1_1 C10_1 C9_1 38.87(15) . . . . ?
C1_3 C1_1 C10_1 B1_1 139.8(2) . . . . ?
C2_1 C1_1 C10_1 B1_1 -36.97(15) . . . . ?
C8_1 C9_1 C10_1 C1_1 55.8(2) . . . . ?
C1_5 C9_1 C10_1 C1_1 -166.89(18) . . . . ?
B1_1 C9_1 C10_1 C1_1 -44.69(17) . . . . ?
C8_1 C9_1 C10_1 C2_5 -134.6(2) . . . . ?
C1_5 C9_1 C10_1 C2_5 2.7(3) . . . . ?
B1_1 C9_1 C10_1 C2_5 124.9(2) . . . . ?
C8_1 C9_1 C10_1 B1_1 100.48(18) . . . . ?
C1_5 C9_1 C10_1 B1_1 -122.2(2) . . . . ?
C1_2 B1_1 C10_1 C1_1 -106.1(5) . . . . ?
C1_12 B1_1 C10_1 C1_1 -116.2(5) . . . . ?
C2_1 B1_1 C10_1 C1_1 32.03(13) . . . . ?
C9_1 B1_1 C10_1 C1_1 135.31(17) . . . . ?
C1_2 B1_1 C10_1 C2_5 13.5(6) . . . . ?
C1_12 B1_1 C10_1 C2_5 3.4(6) . . . . ?
C2_1 B1_1 C10_1 C2_5 151.6(2) . . . . ?
C9_1 B1_1 C10_1 C2_5 -105.1(3) . . . . ?
C1_1 B1_1 C10_1 C2_5 119.6(3) . . . . ?
C1_2 B1_1 C10_1 C9_1 118.6(5) . . . . ?
C1_12 B1_1 C10_1 C9_1 108.5(5) . . . . ?
C2_1 B1_1 C10_1 C9_1 -103.27(16) . . . . ?
C1_1 B1_1 C10_1 C9_1 -135.31(17) . . . . ?
C2_1 B1_1 C1_2 C2_2 -27.7(8) . . . . ?
C9_1 B1_1 C1_2 C2_2 160.0(4) . . . . ?
C10_1 B1_1 C1_2 C2_2 92.7(6) . . . . ?
C1_1 B1_1 C1_2 C2_2 38.4(7) . . . . ?
C2_1 B1_1 C1_2 C6_2 142.6(4) . . . . ?
C9_1 B1_1 C1_2 C6_2 -29.7(7) . . . . ?
C10_1 B1_1 C1_2 C6_2 -97.0(5) . . . . ?
C1_1 B1_1 C1_2 C6_2 -151.3(4) . . . . ?
C6_2 C1_2 C2_2 C3_2 0.0 . . . . ?
B1_1 C1_2 C2_2 C3_2 169.8(7) . . . . ?
C1_2 C2_2 C3_2 C4_2 0.0 . . . . ?
C2_2 C3_2 C4_2 C5_2 0.0 . . . . ?
C3_2 C4_2 C5_2 C6_2 0.0 . . . . ?
C4_2 C5_2 C6_2 C1_2 0.0 . . . . ?
C2_2 C1_2 C6_2 C5_2 0.0 . . . . ?
B1_1 C1_2 C6_2 C5_2 -170.6(7) . . . . ?
C2_1 B1_1 C1_12 C2_12 -40.9(8) . . . . ?
C9_1 B1_1 C1_12 C2_12 155.2(4) . . . . ?
C10_1 B1_1 C1_12 C2_12 90.8(6) . . . . ?
C1_1 B1_1 C1_12 C2_12 33.3(8) . . . . ?
C2_1 B1_1 C1_12 C6_12 131.6(5) . . . . ?
C9_1 B1_1 C1_12 C6_12 -32.3(6) . . . . ?
C10_1 B1_1 C1_12 C6_12 -96.7(5) . . . . ?
C1_1 B1_1 C1_12 C6_12 -154.2(4) . . . . ?
C6_12 C1_12 C2_12 C3_12 0.0 . . . . ?
B1_1 C1_12 C2_12 C3_12 172.4(7) . . . . ?
C1_12 C2_12 C3_12 C4_12 0.0 . . . . ?
C2_12 C3_12 C4_12 C5_12 0.0 . . . . ?
C3_12 C4_12 C5_12 C6_12 0.0 . . . . ?
C4_12 C5_12 C6_12 C1_12 0.0 . . . . ?
C2_12 C1_12 C6_12 C5_12 0.0 . . . . ?
B1_1 C1_12 C6_12 C5_12 -172.6(7) . . . . ?
C10_1 C1_1 C1_3 C6_3 -90.9(3) . . . . ?
C2_1 C1_1 C1_3 C6_3 85.3(3) . . . . ?
B1_1 C1_1 C1_3 C6_3 5.6(4) . . . . ?
C10_1 C1_1 C1_3 C2_3 85.5(2) . . . . ?
C2_1 C1_1 C1_3 C2_3 -98.2(2) . . . . ?
B1_1 C1_1 C1_3 C2_3 -177.9(2) . . . . ?
C6_3 C1_3 C2_3 C3_3 1.1(3) . . . . ?
C1_1 C1_3 C2_3 C3_3 -175.6(2) . . . . ?
C1_3 C2_3 C3_3 C4_3 -0.7(4) . . . . ?
C2_3 C3_3 C4_3 C5_3 -0.7(4) . . . . ?
C3_3 C4_3 C5_3 C6_3 1.7(4) . . . . ?
C4_3 C5_3 C6_3 C1_3 -1.3(4) . . . . ?
C2_3 C1_3 C6_3 C5_3 -0.1(3) . . . . ?
C1_1 C1_3 C6_3 C5_3 176.3(2) . . . . ?
C3_1 C2_1 C1_4 C2_4 98.9(2) . . . . ?
C1_1 C2_1 C1_4 C2_4 -124.9(2) . . . . ?
B1_1 C2_1 C1_4 C2_4 -36.0(3) . . . . ?
C3_1 C2_1 C1_4 C6_4 -77.7(2) . . . . ?
C1_1 C2_1 C1_4 C6_4 58.6(2) . . . . ?
B1_1 C2_1 C1_4 C6_4 147.47(19) . . . . ?
C6_4 C1_4 C2_4 C3_4 -1.9(3) . . . . ?
C2_1 C1_4 C2_4 C3_4 -178.58(18) . . . . ?
C1_4 C2_4 C3_4 C4_4 1.3(3) . . . . ?
C2_4 C3_4 C4_4 C5_4 0.7(3) . . . . ?
C3_4 C4_4 C5_4 C6_4 -2.0(3) . . . . ?
C4_4 C5_4 C6_4 C1_4 1.4(3) . . . . ?
C2_4 C1_4 C6_4 C5_4 0.6(3) . . . . ?
C2_1 C1_4 C6_4 C5_4 177.18(18) . . . . ?
C10_6 C1_6 B1_6 C1_7 101.8(2) . . . . ?
C1_8 C1_6 B1_6 C1_7 -16.0(4) . . . . ?
C2_6 C1_6 B1_6 C1_7 -122.8(2) . . . . ?
C10_6 C1_6 B1_6 C2_6 -135.40(18) . . . . ?
C1_8 C1_6 B1_6 C2_6 106.8(3) . . . . ?
C10_6 C1_6 B1_6 C9_6 -33.38(14) . . . . ?
C1_8 C1_6 B1_6 C9_6 -151.1(2) . . . . ?
C2_6 C1_6 B1_6 C9_6 102.02(16) . . . . ?
C1_8 C1_6 B1_6 C10_6 -117.8(3) . . . . ?
C2_6 C1_6 B1_6 C10_6 135.40(18) . . . . ?
C10_6 C1_6 C2_6 C1_9 164.42(16) . . . . ?
C1_8 C1_6 C2_6 C1_9 -8.7(3) . . . . ?
B1_6 C1_6 C2_6 C1_9 120.55(19) . . . . ?
C10_6 C1_6 C2_6 C3_6 -56.4(2) . . . . ?
C1_8 C1_6 C2_6 C3_6 130.47(19) . . . . ?
B1_6 C1_6 C2_6 C3_6 -100.24(18) . . . . ?
C10_6 C1_6 C2_6 B1_6 43.88(17) . . . . ?
C1_8 C1_6 C2_6 B1_6 -129.3(2) . . . . ?
C1_7 B1_6 C2_6 C1_9 -2.3(4) . . . . ?
C9_6 B1_6 C2_6 C1_9 169.68(18) . . . . ?
C1_6 B1_6 C2_6 C1_9 -110.2(2) . . . . ?
C10_6 B1_6 C2_6 C1_9 -139.84(19) . . . . ?
C1_7 B1_6 C2_6 C3_6 -144.5(2) . . . . ?
C9_6 B1_6 C2_6 C3_6 27.47(19) . . . . ?
C1_6 B1_6 C2_6 C3_6 107.62(17) . . . . ?
C10_6 B1_6 C2_6 C3_6 77.95(16) . . . . ?
C1_7 B1_6 C2_6 C1_6 107.9(3) . . . . ?
C9_6 B1_6 C2_6 C1_6 -80.15(15) . . . . ?
C10_6 B1_6 C2_6 C1_6 -29.67(13) . . . . ?
C1_9 C2_6 C3_6 C4_6 10.6(3) . . . . ?
C1_6 C2_6 C3_6 C4_6 -128.7(2) . . . . ?
B1_6 C2_6 C3_6 C4_6 156.5(2) . . . . ?
C1_9 C2_6 C3_6 C8_6 -165.15(17) . . . . ?
C1_6 C2_6 C3_6 C8_6 55.6(2) . . . . ?
B1_6 C2_6 C3_6 C8_6 -19.3(2) . . . . ?
C8_6 C3_6 C4_6 C5_6 1.4(3) . . . . ?
C2_6 C3_6 C4_6 C5_6 -174.02(19) . . . . ?
C3_6 C4_6 C5_6 C6_6 -2.1(3) . . . . ?
C4_6 C5_6 C6_6 C7_6 1.0(3) . . . . ?
C5_6 C6_6 C7_6 C8_6 0.9(3) . . . . ?
C6_6 C7_6 C8_6 C3_6 -1.7(3) . . . . ?
C6_6 C7_6 C8_6 C9_6 173.88(19) . . . . ?
C4_6 C3_6 C8_6 C7_6 0.5(3) . . . . ?
C2_6 C3_6 C8_6 C7_6 176.73(18) . . . . ?
C4_6 C3_6 C8_6 C9_6 -175.72(18) . . . . ?
C2_6 C3_6 C8_6 C9_6 0.5(2) . . . . ?
C7_6 C8_6 C9_6 C10_6 127.1(2) . . . . ?
C3_6 C8_6 C9_6 C10_6 -57.0(2) . . . . ?
C7_6 C8_6 C9_6 C1_10 -14.9(3) . . . . ?
C3_6 C8_6 C9_6 C1_10 161.03(18) . . . . ?
C7_6 C8_6 C9_6 B1_6 -157.5(2) . . . . ?
C3_6 C8_6 C9_6 B1_6 18.4(2) . . . . ?
C1_7 B1_6 C9_6 C8_6 145.7(2) . . . . ?
C2_6 B1_6 C9_6 C8_6 -27.21(19) . . . . ?
C1_6 B1_6 C9_6 C8_6 -78.60(16) . . . . ?
C10_6 B1_6 C9_6 C8_6 -108.40(18) . . . . ?
C1_7 B1_6 C9_6 C10_6 -105.9(2) . . . . ?
C2_6 B1_6 C9_6 C10_6 81.19(16) . . . . ?
C1_6 B1_6 C9_6 C10_6 29.80(13) . . . . ?
C1_7 B1_6 C9_6 C1_10 6.0(3) . . . . ?
C2_6 B1_6 C9_6 C1_10 -166.96(19) . . . . ?
C1_6 B1_6 C9_6 C1_10 141.6(2) . . . . ?
C10_6 B1_6 C9_6 C1_10 111.8(2) . . . . ?
C1_8 C1_6 C10_6 C2_10 5.9(3) . . . . ?
C2_6 C1_6 C10_6 C2_10 -167.20(18) . . . . ?
B1_6 C1_6 C10_6 C2_10 -128.1(2) . . . . ?
C1_8 C1_6 C10_6 C9_6 173.69(17) . . . . ?
C2_6 C1_6 C10_6 C9_6 0.5(2) . . . . ?
B1_6 C1_6 C10_6 C9_6 39.61(15) . . . . ?
C1_8 C1_6 C10_6 B1_6 134.1(2) . . . . ?
C2_6 C1_6 C10_6 B1_6 -39.06(15) . . . . ?
C8_6 C9_6 C10_6 C1_6 56.0(2) . . . . ?
C1_10 C9_6 C10_6 C1_6 -162.38(18) . . . . ?
B1_6 C9_6 C10_6 C1_6 -44.05(17) . . . . ?
C8_6 C9_6 C10_6 C2_10 -136.0(2) . . . . ?
C1_10 C9_6 C10_6 C2_10 5.6(3) . . . . ?
B1_6 C9_6 C10_6 C2_10 123.9(2) . . . . ?
C8_6 C9_6 C10_6 B1_6 100.10(18) . . . . ?
C1_10 C9_6 C10_6 B1_6 -118.3(2) . . . . ?
C1_7 B1_6 C10_6 C1_6 -111.8(2) . . . . ?
C2_6 B1_6 C10_6 C1_6 33.80(14) . . . . ?
C9_6 B1_6 C10_6 C1_6 135.22(18) . . . . ?
C1_7 B1_6 C10_6 C2_10 5.6(4) . . . . ?
C2_6 B1_6 C10_6 C2_10 151.1(2) . . . . ?
C9_6 B1_6 C10_6 C2_10 -107.4(3) . . . . ?
C1_6 B1_6 C10_6 C2_10 117.3(3) . . . . ?
C1_7 B1_6 C10_6 C9_6 113.0(2) . . . . ?
C2_6 B1_6 C10_6 C9_6 -101.42(16) . . . . ?
C1_6 B1_6 C10_6 C9_6 -135.22(18) . . . . ?
C2_6 B1_6 C1_7 C2_7 98.5(3) . . . . ?
C9_6 B1_6 C1_7 C2_7 -71.6(3) . . . . ?
C1_6 B1_6 C1_7 C2_7 169.69(19) . . . . ?
C10_6 B1_6 C1_7 C2_7 -135.0(2) . . . . ?
C2_6 B1_6 C1_7 C6_7 -83.7(3) . . . . ?
C9_6 B1_6 C1_7 C6_7 106.3(3) . . . . ?
C1_6 B1_6 C1_7 C6_7 -12.5(3) . . . . ?
C10_6 B1_6 C1_7 C6_7 42.8(3) . . . . ?
C6_7 C1_7 C2_7 C3_7 0.0(3) . . . . ?
B1_6 C1_7 C2_7 C3_7 178.1(2) . . . . ?
C1_7 C2_7 C3_7 C4_7 0.3(4) . . . . ?
C2_7 C3_7 C4_7 C5_7 -0.4(3) . . . . ?
C3_7 C4_7 C5_7 C6_7 0.1(4) . . . . ?
C4_7 C5_7 C6_7 C1_7 0.3(4) . . . . ?
C2_7 C1_7 C6_7 C5_7 -0.4(3) . . . . ?
B1_6 C1_7 C6_7 C5_7 -178.2(2) . . . . ?
C10_6 C1_6 C1_8 C6_8 -121.9(2) . . . . ?
C2_6 C1_6 C1_8 C6_8 50.3(3) . . . . ?
B1_6 C1_6 C1_8 C6_8 -27.2(4) . . . . ?
C10_6 C1_6 C1_8 C2_8 60.9(3) . . . . ?
C2_6 C1_6 C1_8 C2_8 -126.9(2) . . . . ?
B1_6 C1_6 C1_8 C2_8 155.7(2) . . . . ?
C6_8 C1_8 C2_8 C3_8 -0.7(3) . . . . ?
C1_6 C1_8 C2_8 C3_8 176.7(2) . . . . ?
C1_8 C2_8 C3_8 C4_8 0.7(4) . . . . ?
C2_8 C3_8 C4_8 C5_8 -0.1(4) . . . . ?
C3_8 C4_8 C5_8 C6_8 -0.5(4) . . . . ?
C4_8 C5_8 C6_8 C1_8 0.5(3) . . . . ?
C2_8 C1_8 C6_8 C5_8 0.1(3) . . . . ?
C1_6 C1_8 C6_8 C5_8 -177.1(2) . . . . ?
C3_6 C2_6 C1_9 C2_9 109.7(2) . . . . ?
C1_6 C2_6 C1_9 C2_9 -113.4(2) . . . . ?
B1_6 C2_6 C1_9 C2_9 -28.9(3) . . . . ?
C3_6 C2_6 C1_9 C6_9 -69.5(2) . . . . ?
C1_6 C2_6 C1_9 C6_9 67.4(2) . . . . ?
B1_6 C2_6 C1_9 C6_9 151.9(2) . . . . ?
C6_9 C1_9 C2_9 C3_9 -1.4(3) . . . . ?
C2_6 C1_9 C2_9 C3_9 179.37(18) . . . . ?
C1_9 C2_9 C3_9 C4_9 0.7(3) . . . . ?
C2_9 C3_9 C4_9 C5_9 0.7(3) . . . . ?
C3_9 C4_9 C5_9 C6_9 -1.4(3) . . . . ?
C4_9 C5_9 C6_9 C1_9 0.7(3) . . . . ?
C2_9 C1_9 C6_9 C5_9 0.7(3) . . . . ?
C2_6 C1_9 C6_9 C5_9 179.91(19) . . . . ?
